data_1576889
loop_
_publ_author_name
'Yang, Guangxin'
'Zhu, Tianwen'
'Chen, Xiang'
'Duan, Junhao'
'Zhao, Zhipeng'
'Yuan, Wang Zhang'

_publ_section_title
;
 Site-selective bromination of anthracene-maleimide Diels-Alder crystals
 for tunable afterglow and white light emission.
;
_journal_issue 18
_journal_name_full 'Chemical science'
_journal_page_first 9072
_journal_page_last 9080
_journal_paper_doi 10.1039/d6sc00542j
_journal_volume 17
_journal_year 2026
_chemical_formula_moiety 'C19 H14 Br N O2'
_chemical_formula_sum 'C19 H14 Br N O2'
_chemical_formula_weight 368.22
_space_group_crystal_system monoclinic
_space_group_IT_number 14
_space_group_name_Hall '-P 2yn'
_space_group_name_H-M_alt 'P 1 21/n 1'
_atom_sites_solution_hydrogens geom
_audit_creation_method SHELXL-2018/3
_audit_update_record
;
2026-01-18 deposited with the CCDC.	2026-03-09 downloaded from the CCDC.
;
_cell_angle_alpha 90
_cell_angle_beta 105.964(14)
_cell_angle_gamma 90
_cell_formula_units_Z 4
_cell_length_a 8.011(3)
_cell_length_b 17.559(4)
_cell_length_c 10.817(4)
_cell_measurement_reflns_used 7488
_cell_measurement_temperature 298(2)
_cell_measurement_theta_max 68.51
_cell_measurement_theta_min 4.94
_cell_volume 1462.9(8)
_computing_structure_refinement 'SHELXL-2018/3 (Sheldrick, 2018)'
_computing_structure_solution 'SHELXT 2018/2 (Sheldrick, 2018)'
_diffrn_ambient_temperature 298(2)
_diffrn_measured_fraction_theta_full 0.993
_diffrn_measured_fraction_theta_max 0.989
_diffrn_measurement_device_type 'Bruker D8 VENTURE'
_diffrn_measurement_method '\f and \w scans'
_diffrn_radiation_type CuK\a
_diffrn_radiation_wavelength 1.54178
_diffrn_reflns_av_R_equivalents 0.0524
_diffrn_reflns_av_unetI/netI 0.0393
_diffrn_reflns_Laue_measured_fraction_full 0.993
_diffrn_reflns_Laue_measured_fraction_max 0.989
_diffrn_reflns_limit_h_max 9
_diffrn_reflns_limit_h_min -8
_diffrn_reflns_limit_k_max 20
_diffrn_reflns_limit_k_min -16
_diffrn_reflns_limit_l_max 13
_diffrn_reflns_limit_l_min -13
_diffrn_reflns_number 14304
_diffrn_reflns_point_group_measured_fraction_full 0.993
_diffrn_reflns_point_group_measured_fraction_max 0.989
_diffrn_reflns_theta_full 67.679
_diffrn_reflns_theta_max 68.532
_diffrn_reflns_theta_min 4.942
_exptl_absorpt_coefficient_mu 3.910
_exptl_absorpt_correction_type multi-scan
_exptl_absorpt_process_details
;
SADABS-2016/2 - Bruker AXS area detector scaling and absorption correction
;
_exptl_crystal_colour colourless
_exptl_crystal_density_diffrn 1.672
_exptl_crystal_description block
_exptl_crystal_F_000 744
_exptl_crystal_size_max 0.180
_exptl_crystal_size_mid 0.160
_exptl_crystal_size_min 0.140
_exptl_transmission_factor_max 0.7531
_exptl_transmission_factor_min 0.6007
_refine_diff_density_max 0.361
_refine_diff_density_min -1.233
_refine_diff_density_rms 0.117
_refine_ls_extinction_method none
_refine_ls_goodness_of_fit_ref 1.051
_refine_ls_hydrogen_treatment constr
_refine_ls_matrix_type full
_refine_ls_number_parameters 209
_refine_ls_number_reflns 2661
_refine_ls_number_restraints 0
_refine_ls_restrained_S_all 1.051
_refine_ls_R_factor_all 0.0887
_refine_ls_R_factor_gt 0.0821
_refine_ls_shift/su_max 0.001
_refine_ls_shift/su_mean 0.000
_refine_ls_structure_factor_coef Fsqd
_refine_ls_weighting_details 'w=1/[\s^2^(Fo^2^)+(0.1381P)^2^+4.1064P] where P=(Fo^2^+2Fc^2^)/3'
_refine_ls_weighting_scheme calc
_refine_ls_wR_factor_gt 0.2574
_refine_ls_wR_factor_ref 0.2634
_reflns_Friedel_coverage 0.000
_reflns_number_gt 2267
_reflns_number_total 2661
_reflns_threshold_expression 'I > 2\s(I)'
_cod_data_source_file d6sc00542j2.cif
_cod_data_source_block t_a_CCDC2
_cod_depositor_comments 'Adding full bibliography for 1576887--1576890.cif.'
_cod_original_sg_symbol_H-M 'P 21/n'
_cod_database_code 1576889
_shelx_shelxl_version_number 2018/3
_shelx_space_group_comment
;
The symmetry employed for this shelxl refinement is uniquely defined
by the following loop, which should always be used as a source of
symmetry information in preference to the above space-group names.
They are only intended as comments.
;
_shelx_estimated_absorpt_t_min 0.540
_shelx_estimated_absorpt_t_max 0.611

loop_
_space_group_symop_operation_xyz
'x, y, z'
'-x+1/2, y+1/2, -z+1/2'
'-x, -y, -z'
'x-1/2, -y-1/2, z-1/2'

loop_
_atom_site_label
_atom_site_type_symbol
_atom_site_fract_x
_atom_site_fract_y
_atom_site_fract_z
_atom_site_U_iso_or_equiv
_atom_site_adp_type
_atom_site_occupancy
_atom_site_site_symmetry_order
_atom_site_calc_flag
_atom_site_refinement_flags_posn
_atom_site_refinement_flags_adp
_atom_site_refinement_flags_occupancy
_atom_site_disorder_assembly
_atom_site_disorder_group
Br1 Br 0.77727(13) 0.75613(7) 0.64349(11) 0.1075(5) Uani 1 1 d . . . . .
C1 C 0.7043(8) 0.8827(4) 0.8572(6) 0.0625(15) Uani 1 1 d . . . . .
N1 N 0.6013(7) 0.9276(3) 0.9095(4) 0.0551(11) Uani 1 1 d . . . . .
H1 H 0.618252 0.975667 0.922173 0.066 Uiso 1 1 calc R U . . .
O1 O 0.8284(7) 0.9055(4) 0.8254(6) 0.0954(18) Uani 1 1 d . . . . .
O2 O 0.3677(5) 0.9169(2) 0.9924(4) 0.0566(10) Uani 1 1 d . . . . .
C2 C 0.6353(7) 0.8019(3) 0.8469(5) 0.0493(12) Uani 1 1 d . . . . .
H2 H 0.721910 0.767893 0.901249 0.059 Uiso 1 1 calc R U . . .
C4 C 0.4687(7) 0.8892(3) 0.9400(5) 0.0480(12) Uani 1 1 d . . . . .
C3 C 0.4739(7) 0.8069(3) 0.8984(5) 0.0443(11) Uani 1 1 d . . . . .
H3 H 0.488046 0.773068 0.972601 0.053 Uiso 1 1 calc R U . . .
C6 C 0.3386(8) 0.7043(3) 0.7538(5) 0.0539(13) Uani 1 1 d . . . . .
C5 C 0.3049(7) 0.7850(3) 0.7906(5) 0.0484(12) Uani 1 1 d . . . . .
C7 C 0.4813(8) 0.6958(3) 0.7090(5) 0.0524(13) Uani 1 1 d . . . . .
C9 C 0.5240(10) 0.6244(4) 0.6695(6) 0.0731(19) Uani 1 1 d . . . . .
H9 H 0.619464 0.618101 0.637274 0.088 Uiso 1 1 calc R U . . .
C8 C 0.5774(8) 0.7710(3) 0.7071(5) 0.0539(13) Uani 1 1 d . . . . .
C10 C 0.4176(12) 0.5620(4) 0.6801(7) 0.082(2) Uani 1 1 d . . . . .
H10 H 0.443786 0.513913 0.654697 0.098 Uiso 1 1 calc R U . . .
C11 C 0.2786(11) 0.5708(3) 0.7263(7) 0.075(2) Uani 1 1 d . . . . .
H11 H 0.212181 0.528490 0.733609 0.090 Uiso 1 1 calc R U . . .
C12 C 0.2328(9) 0.6415(3) 0.7629(6) 0.0632(15) Uani 1 1 d . . . . .
H12 H 0.135212 0.647504 0.792712 0.076 Uiso 1 1 calc R U . . .
C13 C 0.4459(8) 0.8281(3) 0.6298(5) 0.0559(14) Uani 1 1 d . . . . .
C14 C 0.2996(7) 0.8347(3) 0.6751(5) 0.0501(12) Uani 1 1 d . . . . .
C15 C 0.1704(10) 0.8836(4) 0.6154(7) 0.0754(19) Uani 1 1 d . . . . .
H15 H 0.072354 0.889034 0.644778 0.090 Uiso 1 1 calc R U . . .
C16 C 0.1869(16) 0.9259(4) 0.5088(8) 0.100(3) Uani 1 1 d . . . . .
H16 H 0.097670 0.958523 0.467117 0.121 Uiso 1 1 calc R U . . .
C17 C 0.3280(18) 0.9201(5) 0.4662(8) 0.103(3) Uani 1 1 d . . . . .
H17 H 0.336194 0.948333 0.395324 0.124 Uiso 1 1 calc R U . . .
C18 C 0.4593(12) 0.8730(4) 0.5267(6) 0.079(2) Uani 1 1 d . . . . .
H18 H 0.559304 0.870573 0.499118 0.095 Uiso 1 1 calc R U . . .
C19 C 0.1145(12) 0.7898(6) 0.8344(13) 0.117(4) Uani 1 1 d . . . . .
H19A H 0.033532 0.822075 0.775423 0.176 Uiso 1 1 calc R U . . .
H19B H 0.137432 0.810310 0.919732 0.176 Uiso 1 1 calc R U . . .
H19C H 0.066153 0.739639 0.832638 0.176 Uiso 1 1 calc R U . . .

loop_
_atom_site_aniso_label
_atom_site_aniso_U_11
_atom_site_aniso_U_22
_atom_site_aniso_U_33
_atom_site_aniso_U_23
_atom_site_aniso_U_13
_atom_site_aniso_U_12
Br1 0.0815(7) 0.1463(11) 0.1119(9) -0.0449(6) 0.0556(6) -0.0085(5)
C1 0.062(4) 0.074(4) 0.051(3) -0.011(3) 0.015(3) -0.013(3)
N1 0.070(3) 0.045(2) 0.053(3) -0.0085(19) 0.021(2) -0.016(2)
O1 0.080(3) 0.112(4) 0.110(4) -0.038(3) 0.053(3) -0.045(3)
O2 0.070(2) 0.0412(19) 0.066(2) -0.0116(16) 0.030(2) -0.0070(17)
C2 0.045(3) 0.053(3) 0.047(3) -0.004(2) 0.009(2) 0.000(2)
C4 0.058(3) 0.043(3) 0.042(2) -0.003(2) 0.011(2) -0.008(2)
C3 0.053(3) 0.039(2) 0.041(2) -0.0036(19) 0.013(2) -0.003(2)
C6 0.075(4) 0.035(3) 0.046(3) -0.006(2) 0.007(3) -0.003(2)
C5 0.051(3) 0.042(3) 0.052(3) -0.008(2) 0.013(2) -0.005(2)
C7 0.057(3) 0.048(3) 0.048(3) -0.006(2) 0.008(2) 0.005(2)
C9 0.086(5) 0.060(4) 0.062(4) -0.014(3) 0.001(3) 0.023(3)
C8 0.054(3) 0.060(3) 0.050(3) -0.009(2) 0.019(2) 0.004(3)
C10 0.106(6) 0.042(3) 0.076(4) -0.015(3) -0.013(4) 0.013(3)
C11 0.102(6) 0.040(3) 0.066(4) -0.004(3) -0.005(4) -0.012(3)
C12 0.079(4) 0.049(3) 0.058(3) -0.005(2) 0.014(3) -0.014(3)
C13 0.072(4) 0.049(3) 0.043(3) -0.005(2) 0.009(2) -0.014(3)
C14 0.060(3) 0.036(3) 0.048(3) -0.007(2) 0.005(2) -0.001(2)
C15 0.081(5) 0.056(4) 0.074(4) -0.014(3) -0.004(3) 0.008(3)
C16 0.140(8) 0.059(4) 0.068(5) 0.007(3) -0.029(5) 0.015(5)
C17 0.171(10) 0.073(5) 0.058(4) 0.012(4) 0.018(6) -0.014(6)
C18 0.105(6) 0.082(5) 0.047(3) 0.003(3) 0.018(3) -0.024(4)
C19 0.069(5) 0.119(7) 0.173(10) -0.082(7) 0.047(6) -0.022(5)

loop_
_atom_type_symbol
_atom_type_description
_atom_type_scat_dispersion_real
_atom_type_scat_dispersion_imag
_atom_type_scat_source
C C 0.0181 0.0091 'International Tables Vol C Tables 4.2.6.8 and 6.1.1.4'
H H 0.0000 0.0000 'International Tables Vol C Tables 4.2.6.8 and 6.1.1.4'
Br Br -0.6763 1.2805 'International Tables Vol C Tables 4.2.6.8 and 6.1.1.4'
N N 0.0311 0.0180 'International Tables Vol C Tables 4.2.6.8 and 6.1.1.4'
O O 0.0492 0.0322 'International Tables Vol C Tables 4.2.6.8 and 6.1.1.4'

loop_
_geom_angle_atom_site_label_1
_geom_angle_atom_site_label_2
_geom_angle_atom_site_label_3
_geom_angle
_geom_angle_site_symmetry_1
_geom_angle_site_symmetry_3
_geom_angle_publ_flag
O1 C1 N1 124.3(6) . . ?
O1 C1 C2 127.0(6) . . ?
N1 C1 C2 108.7(5) . . ?
C1 N1 C4 114.2(5) . . ?
C1 C2 C3 104.2(4) . . ?
C1 C2 C8 113.9(5) . . ?
C3 C2 C8 108.4(4) . . ?
O2 C4 N1 125.1(5) . . ?
O2 C4 C3 126.8(5) . . ?
N1 C4 C3 108.1(5) . . ?
C4 C3 C2 104.8(4) . . ?
C4 C3 C5 111.4(4) . . ?
C2 C3 C5 110.7(4) . . ?
C7 C6 C12 121.1(5) . . ?
C7 C6 C5 114.9(5) . . ?
C12 C6 C5 124.0(6) . . ?
C6 C5 C14 106.8(4) . . ?
C6 C5 C3 104.1(4) . . ?
C14 C5 C3 107.1(4) . . ?
C6 C5 C19 110.6(5) . . ?
C14 C5 C19 112.0(6) . . ?
C3 C5 C19 115.6(5) . . ?
C6 C7 C9 120.3(6) . . ?
C6 C7 C8 112.6(5) . . ?
C9 C7 C8 127.1(6) . . ?
C7 C9 C10 117.8(7) . . ?
C13 C8 C7 107.5(5) . . ?
C13 C8 C2 106.2(4) . . ?
C7 C8 C2 107.8(5) . . ?
C13 C8 Br1 114.1(4) . . ?
C7 C8 Br1 111.0(4) . . ?
C2 C8 Br1 109.9(4) . . ?
C11 C10 C9 121.3(6) . . ?
C10 C11 C12 121.3(7) . . ?
C11 C12 C6 118.0(7) . . ?
C14 C13 C18 119.5(6) . . ?
C14 C13 C8 112.4(5) . . ?
C18 C13 C8 128.1(7) . . ?
C15 C14 C13 119.2(6) . . ?
C15 C14 C5 126.8(6) . . ?
C13 C14 C5 114.0(5) . . ?
C14 C15 C16 119.4(8) . . ?
C17 C16 C15 121.4(8) . . ?
C16 C17 C18 119.8(8) . . ?
C17 C18 C13 120.8(9) . . ?

loop_
_geom_bond_atom_site_label_1
_geom_bond_atom_site_label_2
_geom_bond_distance
_geom_bond_site_symmetry_2
_geom_bond_publ_flag
Br1 C8 1.927(6) . ?
C1 O1 1.206(8) . ?
C1 N1 1.371(8) . ?
C1 C2 1.514(9) . ?
N1 C4 1.373(7) . ?
O2 C4 1.210(7) . ?
C2 C3 1.544(7) . ?
C2 C8 1.553(8) . ?
C4 C3 1.517(7) . ?
C3 C5 1.572(7) . ?
C6 C7 1.367(9) . ?
C6 C12 1.409(8) . ?
C6 C5 1.517(7) . ?
C5 C14 1.514(8) . ?
C5 C19 1.720(10) . ?
C7 C9 1.398(8) . ?
C7 C8 1.531(9) . ?
C9 C10 1.411(12) . ?
C8 C13 1.526(9) . ?
C10 C11 1.349(12) . ?
C11 C12 1.383(10) . ?
C13 C14 1.394(9) . ?
C13 C18 1.393(9) . ?
C14 C15 1.364(9) . ?
C15 C16 1.407(13) . ?
C16 C17 1.337(15) . ?
C17 C18 1.357(14) . ?

loop_
_geom_torsion_atom_site_label_1
_geom_torsion_atom_site_label_2
_geom_torsion_atom_site_label_3
_geom_torsion_atom_site_label_4
_geom_torsion
_geom_torsion_site_symmetry_1
_geom_torsion_site_symmetry_2
_geom_torsion_site_symmetry_3
_geom_torsion_site_symmetry_4
_geom_torsion_publ_flag
O1 C1 N1 C4 -179.2(6) . . . . ?
C2 C1 N1 C4 1.0(7) . . . . ?
O1 C1 C2 C3 -178.7(7) . . . . ?
N1 C1 C2 C3 1.2(6) . . . . ?
O1 C1 C2 C8 -60.8(9) . . . . ?
N1 C1 C2 C8 119.1(5) . . . . ?
C1 N1 C4 O2 176.4(5) . . . . ?
C1 N1 C4 C3 -2.8(6) . . . . ?
O2 C4 C3 C2 -175.8(5) . . . . ?
N1 C4 C3 C2 3.3(5) . . . . ?
O2 C4 C3 C5 64.4(7) . . . . ?
N1 C4 C3 C5 -116.4(5) . . . . ?
C1 C2 C3 C4 -2.7(5) . . . . ?
C8 C2 C3 C4 -124.3(5) . . . . ?
C1 C2 C3 C5 117.5(5) . . . . ?
C8 C2 C3 C5 -4.1(6) . . . . ?
C7 C6 C5 C14 53.6(6) . . . . ?
C12 C6 C5 C14 -125.9(6) . . . . ?
C7 C6 C5 C3 -59.6(6) . . . . ?
C12 C6 C5 C3 121.0(6) . . . . ?
C7 C6 C5 C19 175.7(6) . . . . ?
C12 C6 C5 C19 -3.8(8) . . . . ?
C4 C3 C5 C6 175.6(4) . . . . ?
C2 C3 C5 C6 59.5(5) . . . . ?
C4 C3 C5 C14 62.8(5) . . . . ?
C2 C3 C5 C14 -53.4(5) . . . . ?
C4 C3 C5 C19 -62.8(7) . . . . ?
C2 C3 C5 C19 -178.9(6) . . . . ?
C12 C6 C7 C9 0.8(8) . . . . ?
C5 C6 C7 C9 -178.7(5) . . . . ?
C12 C6 C7 C8 -180.0(5) . . . . ?
C5 C6 C7 C8 0.6(7) . . . . ?
C6 C7 C9 C10 -1.2(9) . . . . ?
C8 C7 C9 C10 179.7(6) . . . . ?
C6 C7 C8 C13 -54.6(6) . . . . ?
C9 C7 C8 C13 124.5(6) . . . . ?
C6 C7 C8 C2 59.5(6) . . . . ?
C9 C7 C8 C2 -121.3(6) . . . . ?
C6 C7 C8 Br1 179.9(4) . . . . ?
C9 C7 C8 Br1 -0.9(7) . . . . ?
C1 C2 C8 C13 -54.9(6) . . . . ?
C3 C2 C8 C13 60.6(6) . . . . ?
C1 C2 C8 C7 -169.8(5) . . . . ?
C3 C2 C8 C7 -54.4(6) . . . . ?
C1 C2 C8 Br1 69.1(5) . . . . ?
C3 C2 C8 Br1 -175.5(3) . . . . ?
C7 C9 C10 C11 0.2(10) . . . . ?
C9 C10 C11 C12 1.2(10) . . . . ?
C10 C11 C12 C6 -1.6(10) . . . . ?
C7 C6 C12 C11 0.6(9) . . . . ?
C5 C6 C12 C11 -180.0(5) . . . . ?
C7 C8 C13 C14 53.7(6) . . . . ?
C2 C8 C13 C14 -61.5(6) . . . . ?
Br1 C8 C13 C14 177.2(4) . . . . ?
C7 C8 C13 C18 -128.0(6) . . . . ?
C2 C8 C13 C18 116.8(6) . . . . ?
Br1 C8 C13 C18 -4.5(8) . . . . ?
C18 C13 C14 C15 1.6(8) . . . . ?
C8 C13 C14 C15 -179.9(5) . . . . ?
C18 C13 C14 C5 -177.7(5) . . . . ?
C8 C13 C14 C5 0.8(6) . . . . ?
C6 C5 C14 C15 126.8(6) . . . . ?
C3 C5 C14 C15 -122.2(6) . . . . ?
C19 C5 C14 C15 5.5(8) . . . . ?
C6 C5 C14 C13 -54.0(6) . . . . ?
C3 C5 C14 C13 57.1(5) . . . . ?
C19 C5 C14 C13 -175.2(5) . . . . ?
C13 C14 C15 C16 0.6(9) . . . . ?
C5 C14 C15 C16 179.7(6) . . . . ?
C14 C15 C16 C17 -1.2(11) . . . . ?
C15 C16 C17 C18 -0.3(13) . . . . ?
C16 C17 C18 C13 2.6(12) . . . . ?
C14 C13 C18 C17 -3.2(10) . . . . ?
C8 C13 C18 C17 178.6(7) . . . . ?
